data_7019625
loop_
_publ_author_name
'Zhang, Bin'
'Zhang, Yan'
'Zhu, Daoben'

_publ_section_title
;
 [(C(2)H(5))(3)NH](2)Cu(2)(C(2)O(4))(3): a three-dimensional metal-oxalato
 framework showing structurally related dielectric and magnetic
 transitions at around 165 K.
;
_journal_issue 28
_journal_name_full 'Dalton transactions (Cambridge, England : 2003)'
_journal_page_first 8509
_journal_page_last 8511
_journal_paper_doi 10.1039/c2dt30818e
_journal_volume 41
_journal_year 2012
_chemical_formula_sum 'C18 H32 Cu2 N2 O12'
_chemical_formula_weight 595.54
_chemical_name_systematic
;
?
;
_space_group_IT_number 14
_symmetry_cell_setting monoclinic
_symmetry_space_group_name_Hall '-P 2ybc'
_symmetry_space_group_name_H-M 'P 1 21/c 1'
_atom_sites_solution_hydrogens geom
_atom_sites_solution_primary direct
_atom_sites_solution_secondary difmap
_audit_creation_method SHELXL-97
_cell_angle_alpha 90.00
_cell_angle_beta 107.6320(10)
_cell_angle_gamma 90.00
_cell_formula_units_Z 4
_cell_length_a 8.71560(10)
_cell_length_b 34.0813(4)
_cell_length_c 8.63600(10)
_cell_measurement_reflns_used 33567
_cell_measurement_temperature 155(2)
_cell_measurement_theta_max 27.485
_cell_measurement_theta_min 3.395
_cell_volume 2444.72(5)
_computing_cell_refinement 'HKL Scalepack (Otwinowski & Minor 1997)'
_computing_data_collection KappaCCD
_computing_data_reduction 'Denzo and Scalepak (Otwinowski & Minor, 1997)'
_computing_structure_refinement 'SHELXL-97 (Sheldrick, 1997)'
_computing_structure_solution 'SHELXS-97 (Sheldrick, 1990)'
_diffrn_ambient_temperature 155(2)
_diffrn_measured_fraction_theta_full 0.979
_diffrn_measured_fraction_theta_max 0.979
_diffrn_measurement_device_type 'Kappa CCD'
_diffrn_measurement_method CCD
_diffrn_radiation_monochromator graphite
_diffrn_radiation_source 'fine-focus sealed tube'
_diffrn_radiation_type MoK\a
_diffrn_radiation_wavelength 0.71073
_diffrn_reflns_av_R_equivalents 0.0370
_diffrn_reflns_av_sigmaI/netI 0.0284
_diffrn_reflns_limit_h_max 11
_diffrn_reflns_limit_h_min -11
_diffrn_reflns_limit_k_max 44
_diffrn_reflns_limit_k_min -44
_diffrn_reflns_limit_l_max 11
_diffrn_reflns_limit_l_min -11
_diffrn_reflns_number 28252
_diffrn_reflns_theta_full 27.54
_diffrn_reflns_theta_max 27.53
_diffrn_reflns_theta_min 3.42
_exptl_absorpt_coefficient_mu 1.802
_exptl_absorpt_correction_T_max 0.681
_exptl_absorpt_correction_T_min 0.590
_exptl_absorpt_correction_type multi-scan
_exptl_absorpt_process_details
;
multi-scan from symmetry-related measurements
Sortav (Blessing 1995)
;
_exptl_crystal_colour blue
_exptl_crystal_density_diffrn 1.618
_exptl_crystal_density_method 'not measured'
_exptl_crystal_description diamondod
_exptl_crystal_F_000 1232
_exptl_crystal_size_max 0.48
_exptl_crystal_size_mid 0.35
_exptl_crystal_size_min 0.22
_refine_diff_density_max 0.676
_refine_diff_density_min -0.379
_refine_diff_density_rms 0.063
_refine_ls_extinction_coef 0.0024(4)
_refine_ls_extinction_expression Fc^*^=kFc[1+0.001xFc^2^\l^3^/sin(2\q)]^-1/4^
_refine_ls_extinction_method SHELXL
_refine_ls_goodness_of_fit_ref 1.079
_refine_ls_hydrogen_treatment refxyz
_refine_ls_matrix_type full
_refine_ls_number_parameters 329
_refine_ls_number_reflns 5535
_refine_ls_number_restraints 0
_refine_ls_restrained_S_all 1.079
_refine_ls_R_factor_all 0.0403
_refine_ls_R_factor_gt 0.0308
_refine_ls_shift/su_max 0.001
_refine_ls_shift/su_mean 0.000
_refine_ls_structure_factor_coef Fsqd
_refine_ls_weighting_details 'calc w=1/[\s^2^(Fo^2^)+(0.0336P)^2^+1.8141P] where P=(Fo^2^+2Fc^2^)/3'
_refine_ls_weighting_scheme calc
_refine_ls_wR_factor_gt 0.0789
_refine_ls_wR_factor_ref 0.0821
_reflns_number_gt 4667
_reflns_number_total 5535
_reflns_threshold_expression >2sigma(I)
_cod_data_source_file c2dt30818e.txt
_cod_data_source_block 155K
_cod_original_sg_symbol_H-M P2(1)/c
_cod_database_code 7019625

loop_
_symmetry_equiv_pos_as_xyz
'x, y, z'
'-x, y+1/2, -z+1/2'
'-x, -y, -z'
'x, -y-1/2, z-1/2'

loop_
_atom_site_label
_atom_site_type_symbol
_atom_site_fract_x
_atom_site_fract_y
_atom_site_fract_z
_atom_site_U_iso_or_equiv
_atom_site_adp_type
_atom_site_occupancy
_atom_site_symmetry_multiplicity
_atom_site_calc_flag
_atom_site_refinement_flags
_atom_site_disorder_assembly
_atom_site_disorder_group
Cu1 Cu 0.74952(3) 0.203512(7) 0.48285(3) 0.02007(9) Uani 1 1 d . . .
Cu2 Cu 0.73860(3) 0.045600(7) 0.49861(3) 0.01947(9) Uani 1 1 d . . .
O1 O 0.89530(17) 0.15372(4) 0.61227(17) 0.0232(3) Uani 1 1 d . . .
O2 O 0.85006(17) 0.09001(4) 0.62846(16) 0.0233(3) Uani 1 1 d . . .
O3 O 0.62165(18) 0.16010(4) 0.36067(17) 0.0263(3) Uani 1 1 d . . .
O4 O 0.61226(18) 0.09510(4) 0.34028(18) 0.0269(3) Uani 1 1 d . . .
O5 O 0.62391(18) 0.20611(4) 0.64438(17) 0.0249(3) Uani 1 1 d . . .
O6 O 0.58961(19) 0.24830(5) 0.82738(19) 0.0318(4) Uani 1 1 d . . .
O7 O 0.87528(18) 0.24614(4) 0.61822(18) 0.0264(3) Uani 1 1 d . . .
O8 O 0.86017(19) 0.28751(4) 0.81236(18) 0.0272(3) Uani 1 1 d . . .
O9 O 0.90657(17) 0.04066(4) 0.38405(17) 0.0240(3) Uani 1 1 d . . .
O10 O 1.08905(19) -0.00022(5) 0.34410(18) 0.0292(3) Uani 1 1 d . . .
O11 O 0.57042(18) 0.04195(4) 0.61404(17) 0.0244(3) Uani 1 1 d . . .
O12 O 0.37925(18) -0.00023(4) 0.62772(17) 0.0254(3) Uani 1 1 d . . .
C1 C 0.8187(2) 0.12330(6) 0.5634(2) 0.0189(4) Uani 1 1 d . . .
C2 C 0.6699(2) 0.12598(6) 0.4074(2) 0.0199(4) Uani 1 1 d . . .
C3 C 0.8123(2) 0.25867(6) 0.7217(2) 0.0213(4) Uani 1 1 d . . .
C4 C 0.6620(2) 0.23633(6) 0.7347(2) 0.0220(4) Uani 1 1 d . . .
C5 C 1.0005(2) 0.01128(6) 0.4213(2) 0.0205(4) Uani 1 1 d . . .
C6 C 0.4851(2) 0.01208(6) 0.5699(2) 0.0211(4) Uani 1 1 d . . .
N1 N 0.8997(2) 0.07956(6) 0.0978(2) 0.0311(4) Uani 1 1 d . B .
H11 H 0.9143 0.0664 0.1953 0.037 Uiso 1 1 calc R . .
C7 C 0.9028(4) 0.12250(7) 0.1365(3) 0.0386(6) Uani 1 1 d . . .
H7A H 1.0016 0.1282 0.2266 0.046 Uiso 1 1 calc R . .
H7B H 0.8096 0.1286 0.1749 0.046 Uiso 1 1 calc R . .
C8 C 0.8983(4) 0.14921(7) -0.0039(3) 0.0448(7) Uani 1 1 d . . .
H8A H 0.8921 0.1766 0.0285 0.067 Uiso 1 1 calc R . .
H8B H 0.8037 0.1430 -0.0959 0.067 Uiso 1 1 calc R . .
H8C H 0.9960 0.1454 -0.0356 0.067 Uiso 1 1 calc R . .
C9 C 1.0331(3) 0.06659(7) 0.0348(3) 0.0402(6) Uani 1 1 d . . .
H9A H 1.0179 0.0787 -0.0729 0.048 Uiso 1 1 calc R . .
H9B H 1.0271 0.0377 0.0200 0.048 Uiso 1 1 calc R . .
C10 C 1.1973(3) 0.07727(9) 0.1446(4) 0.0561(8) Uani 1 1 d . . .
H10A H 1.2788 0.0694 0.0939 0.084 Uiso 1 1 calc R . .
H10B H 1.2169 0.0636 0.2486 0.084 Uiso 1 1 calc R . .
H10C H 1.2030 0.1057 0.1630 0.084 Uiso 1 1 calc R . .
C11 C 0.7370(3) 0.06797(9) -0.0100(3) 0.0488(8) Uani 1 1 d . . .
H11A H 0.7247 0.0770 -0.1218 0.059 Uiso 1 1 calc R A 1
H11B H 0.6537 0.0812 0.0276 0.059 Uiso 1 1 calc R A 1
C121 C 0.7110(9) 0.02448(17) -0.0113(9) 0.0335(19) Uani 0.58(2) 1 d P B 1
H12A H 0.6227 0.0172 -0.1078 0.050 Uiso 0.58(2) 1 calc PR B 1
H12B H 0.6838 0.0168 0.0863 0.050 Uiso 0.58(2) 1 calc PR B 1
H12C H 0.8095 0.0109 -0.0134 0.050 Uiso 0.58(2) 1 calc PR B 1
C122 C 0.657(4) 0.0382(13) -0.003(2) 0.205(15) Uani 0.42(2) 1 d P B 2
H12D H 0.5625 0.0370 -0.0988 0.308 Uiso 0.42(2) 1 calc PR B 2
H12E H 0.6231 0.0394 0.0951 0.308 Uiso 0.42(2) 1 calc PR B 2
H12F H 0.7237 0.0148 0.0014 0.308 Uiso 0.42(2) 1 calc PR B 2
N2 N 0.3407(2) 0.17113(6) 0.6527(2) 0.0307(4) Uani 1 1 d . D .
H2 H 0.4349 0.1849 0.6608 0.037 Uiso 1 1 calc R . .
C13 C 0.2936(3) 0.18152(8) 0.8002(3) 0.0404(6) Uani 1 1 d . . .
H13A H 0.1896 0.1688 0.7928 0.048 Uiso 1 1 calc R . .
H13B H 0.2780 0.2103 0.8024 0.048 Uiso 1 1 calc R . .
C14 C 0.4170(4) 0.16905(11) 0.9570(4) 0.0678(10) Uani 1 1 d . . .
H14A H 0.3781 0.1757 1.0487 0.102 Uiso 1 1 calc R . .
H14B H 0.5187 0.1827 0.9685 0.102 Uiso 1 1 calc R . .
H14C H 0.4341 0.1406 0.9553 0.102 Uiso 1 1 calc R . .
C15 C 0.3790(3) 0.12861(8) 0.6412(4) 0.0464(7) Uani 1 1 d . . .
H15A H 0.4738 0.1218 0.7341 0.056 Uiso 1 1 calc R . .
H15B H 0.4089 0.1245 0.5408 0.056 Uiso 1 1 calc R . .
C16 C 0.2434(3) 0.10091(8) 0.6399(4) 0.0552(8) Uani 1 1 d . . .
H16A H 0.2772 0.0738 0.6301 0.083 Uiso 1 1 calc R . .
H16B H 0.1491 0.1071 0.5476 0.083 Uiso 1 1 calc R . .
H16C H 0.2160 0.1038 0.7410 0.083 Uiso 1 1 calc R . .
C17 C 0.2167(4) 0.18635(10) 0.5042(3) 0.0534(8) Uani 1 1 d . . .
H17A H 0.1252 0.1678 0.4781 0.064 Uiso 0.73(4) 1 calc PR C 1
H17B H 0.1767 0.2116 0.5339 0.064 Uiso 0.73(4) 1 calc PR C 1
H17C H 0.2149 0.1687 0.4126 0.064 Uiso 0.27(4) 1 d PR C 2
H17D H 0.1103 0.1843 0.5222 0.064 Uiso 0.27(4) 1 d PR C 2
C181 C 0.2568(5) 0.19279(15) 0.3598(5) 0.0420(13) Uani 0.620(7) 1 d P D 1
H18A H 0.1624 0.2028 0.2757 0.063 Uiso 0.620(7) 1 calc PR D 1
H18B H 0.2914 0.1680 0.3235 0.063 Uiso 0.620(7) 1 calc PR D 1
H18C H 0.3443 0.2120 0.3801 0.063 Uiso 0.620(7) 1 calc PR D 1
C182 C 0.2340(8) 0.2234(2) 0.4582(11) 0.053(3) Uani 0.380(7) 1 d P D 2
H18D H 0.1451 0.2299 0.3612 0.080 Uiso 0.380(7) 1 calc PR D 2
H18E H 0.3363 0.2259 0.4340 0.080 Uiso 0.380(7) 1 calc PR D 2
H18F H 0.2333 0.2416 0.5461 0.080 Uiso 0.380(7) 1 calc PR D 2

loop_
_atom_site_aniso_label
_atom_site_aniso_U_11
_atom_site_aniso_U_22
_atom_site_aniso_U_33
_atom_site_aniso_U_23
_atom_site_aniso_U_13
_atom_site_aniso_U_12
Cu1 0.02302(15) 0.01566(14) 0.02243(14) -0.00020(9) 0.00824(10) -0.00101(9)
Cu2 0.02152(15) 0.01558(14) 0.02224(14) -0.00025(9) 0.00804(10) -0.00204(9)
O1 0.0247(8) 0.0185(7) 0.0251(7) -0.0013(6) 0.0054(6) -0.0052(6)
O2 0.0256(8) 0.0195(7) 0.0228(7) 0.0023(5) 0.0043(6) -0.0024(6)
O3 0.0290(8) 0.0194(7) 0.0260(7) -0.0006(6) 0.0017(6) 0.0024(6)
O4 0.0273(8) 0.0205(8) 0.0291(8) -0.0046(6) 0.0029(6) -0.0027(6)
O5 0.0249(8) 0.0234(8) 0.0278(7) -0.0038(6) 0.0100(6) -0.0069(6)
O6 0.0310(9) 0.0343(9) 0.0352(8) -0.0052(7) 0.0178(7) -0.0011(7)
O7 0.0261(8) 0.0252(8) 0.0307(8) -0.0034(6) 0.0131(6) -0.0066(6)
O8 0.0322(9) 0.0215(8) 0.0275(7) -0.0053(6) 0.0085(7) -0.0070(6)
O9 0.0245(8) 0.0207(7) 0.0265(7) 0.0080(6) 0.0074(6) 0.0019(6)
O10 0.0342(9) 0.0304(8) 0.0279(8) 0.0039(6) 0.0169(7) 0.0026(7)
O11 0.0263(8) 0.0201(7) 0.0276(7) -0.0057(6) 0.0093(6) -0.0060(6)
O12 0.0286(8) 0.0246(8) 0.0262(7) -0.0045(6) 0.0130(6) -0.0062(6)
C1 0.0197(10) 0.0202(10) 0.0193(9) -0.0003(7) 0.0099(8) -0.0013(8)
C2 0.0203(10) 0.0216(10) 0.0198(9) -0.0013(7) 0.0089(8) -0.0011(8)
C3 0.0214(11) 0.0190(10) 0.0223(9) 0.0017(8) 0.0050(8) -0.0002(8)
C4 0.0204(10) 0.0209(10) 0.0236(10) 0.0012(8) 0.0050(8) 0.0005(8)
C5 0.0225(10) 0.0195(10) 0.0191(9) 0.0023(8) 0.0056(8) -0.0022(8)
C6 0.0219(10) 0.0198(10) 0.0211(9) 0.0004(8) 0.0057(8) 0.0005(8)
N1 0.0365(11) 0.0328(10) 0.0220(9) 0.0071(7) 0.0057(8) -0.0078(9)
C7 0.0556(17) 0.0377(14) 0.0265(11) -0.0003(10) 0.0185(11) -0.0012(12)
C8 0.075(2) 0.0273(13) 0.0392(13) 0.0033(10) 0.0277(14) 0.0034(13)
C9 0.0512(16) 0.0311(13) 0.0403(14) 0.0042(10) 0.0171(12) 0.0042(12)
C10 0.0413(16) 0.0514(18) 0.076(2) 0.0169(15) 0.0191(15) -0.0031(14)
C11 0.0428(17) 0.0535(19) 0.0394(15) 0.0113(12) -0.0034(13) -0.0115(13)
C121 0.034(3) 0.025(3) 0.032(3) 0.0016(18) -0.003(2) -0.009(2)
C122 0.18(2) 0.33(3) 0.046(7) 0.087(13) -0.050(9) -0.20(2)
N2 0.0201(9) 0.0353(11) 0.0359(10) 0.0060(8) 0.0073(8) -0.0071(8)
C13 0.0399(15) 0.0414(15) 0.0430(14) -0.0029(11) 0.0172(12) -0.0107(12)
C14 0.068(2) 0.091(3) 0.0388(16) 0.0101(16) 0.0078(15) -0.0287(19)
C15 0.0284(14) 0.0387(15) 0.077(2) -0.0032(13) 0.0232(14) -0.0006(11)
C16 0.0408(16) 0.0291(14) 0.104(3) -0.0061(15) 0.0337(17) -0.0045(12)
C17 0.0391(15) 0.065(2) 0.0439(15) 0.0211(14) -0.0047(12) -0.0204(14)
C181 0.029(2) 0.057(3) 0.040(2) 0.008(2) 0.0094(18) -0.0067(19)
C182 0.028(4) 0.052(5) 0.068(5) 0.033(4) -0.003(3) -0.011(3)

loop_
_atom_type_symbol
_atom_type_description
_atom_type_scat_dispersion_real
_atom_type_scat_dispersion_imag
_atom_type_scat_source
C C 0.0033 0.0016 'International Tables Vol C Tables 4.2.6.8 and 6.1.1.4'
H H 0.0000 0.0000 'International Tables Vol C Tables 4.2.6.8 and 6.1.1.4'
N N 0.0061 0.0033 'International Tables Vol C Tables 4.2.6.8 and 6.1.1.4'
O O 0.0106 0.0060 'International Tables Vol C Tables 4.2.6.8 and 6.1.1.4'
Cu Cu 0.3201 1.2651 'International Tables Vol C Tables 4.2.6.8 and 6.1.1.4'

loop_
_geom_angle_atom_site_label_1
_geom_angle_atom_site_label_2
_geom_angle_atom_site_label_3
_geom_angle
_geom_angle_site_symmetry_1
_geom_angle_site_symmetry_3
O3 Cu1 O7 176.43(6) . .
O3 Cu1 O8 92.31(6) . 4_565
O7 Cu1 O8 91.11(6) . 4_565
O3 Cu1 O5 93.82(6) . .
O7 Cu1 O5 83.00(6) . .
O8 Cu1 O5 168.21(6) 4_565 .
O3 Cu1 O1 80.82(6) . .
O7 Cu1 O1 97.61(6) . .
O8 Cu1 O1 99.05(6) 4_565 .
O5 Cu1 O1 91.88(6) . .
O3 Cu1 O6 94.44(6) . 4_565
O7 Cu1 O6 87.26(6) . 4_565
O8 Cu1 O6 78.73(6) 4_565 4_565
O5 Cu1 O6 90.75(6) . 4_565
O1 Cu1 O6 174.72(5) . 4_565
O2 Cu2 O12 177.92(6) . 3_656
O2 Cu2 O9 92.18(6) . .
O12 Cu2 O9 89.82(6) 3_656 .
O2 Cu2 O11 94.18(6) . .
O12 Cu2 O11 83.78(6) 3_656 .
O9 Cu2 O11 171.67(6) . .
O2 Cu2 O4 80.59(6) . .
O12 Cu2 O4 99.89(6) 3_656 .
O9 Cu2 O4 93.35(6) . .
O11 Cu2 O4 93.00(6) . .
O2 Cu2 O10 93.30(6) . 3_756
O12 Cu2 O10 86.54(6) 3_656 3_756
O9 Cu2 O10 77.96(5) . 3_756
O11 Cu2 O10 96.28(6) . 3_756
O4 Cu2 O10 169.25(6) . 3_756
C1 O1 Cu1 107.52(13) . .
C1 O2 Cu2 115.88(12) . .
C2 O3 Cu1 116.28(13) . .
C2 O4 Cu2 107.40(13) . .
C4 O5 Cu1 111.37(13) . .
C4 O6 Cu1 106.05(14) . 4_566
C3 O7 Cu1 112.76(13) . .
C3 O8 Cu1 115.85(13) . 4_566
C5 O9 Cu2 116.82(12) . .
C5 O10 Cu2 107.41(12) . 3_756
C6 O11 Cu2 110.78(13) . .
C6 O12 Cu2 111.25(13) . 3_656
O1 C1 O2 125.48(19) . .
O1 C1 C2 117.84(16) . .
O2 C1 C2 116.68(16) . .
O4 C2 O3 125.93(19) . .
O4 C2 C1 118.01(17) . .
O3 C2 C1 116.05(16) . .
O8 C3 O7 125.38(19) . .
O8 C3 C4 118.05(18) . .
O7 C3 C4 116.57(17) . .
O6 C4 O5 125.3(2) . .
O6 C4 C3 119.85(18) . .
O5 C4 C3 114.88(18) . .
O10 C5 O9 125.18(18) . .
O10 C5 C5 119.2(2) . 3_756
O9 C5 C5 115.7(2) . 3_756
O12 C6 O11 126.53(18) . .
O12 C6 C6 117.0(2) . 3_656
O11 C6 C6 116.4(2) . 3_656
C9 N1 C11 113.1(2) . .
C9 N1 C7 113.98(19) . .
C11 N1 C7 110.2(2) . .
N1 C7 C8 114.46(19) . .
N1 C9 C10 113.3(2) . .
C122 C11 N1 128.6(13) . .
C122 C11 C121 27(3) . .
N1 C11 C121 112.2(3) . .
C15 N2 C13 114.2(2) . .
C15 N2 C17 113.3(2) . .
C13 N2 C17 109.7(2) . .
N2 C13 C14 113.2(2) . .
N2 C15 C16 114.5(2) . .
C182 C17 C181 60.9(4) . .
C182 C17 N2 117.5(4) . .
C181 C17 N2 120.3(3) . .

loop_
_geom_bond_atom_site_label_1
_geom_bond_atom_site_label_2
_geom_bond_distance
_geom_bond_site_symmetry_2
Cu1 O3 1.9573(15) .
Cu1 O7 1.9754(15) .
Cu1 O8 2.0165(15) 4_565
Cu1 O5 2.0230(14) .
Cu1 O1 2.2093(14) .
Cu1 O6 2.3040(16) 4_565
Cu2 O2 1.9571(14) .
Cu2 O12 1.9888(14) 3_656
Cu2 O9 2.0103(15) .
Cu2 O11 2.0140(15) .
Cu2 O4 2.2394(15) .
Cu2 O10 2.2930(16) 3_756
O1 C1 1.236(2) .
O2 C1 1.258(2) .
O3 C2 1.260(2) .
O4 C2 1.232(2) .
O5 C4 1.274(2) .
O6 C4 1.231(3) .
O6 Cu1 2.3040(16) 4_566
O7 C3 1.259(2) .
O8 C3 1.247(2) .
O8 Cu1 2.0165(15) 4_566
O9 C5 1.271(2) .
O10 C5 1.229(3) .
O10 Cu2 2.2930(16) 3_756
O11 C6 1.250(2) .
O12 C6 1.249(3) .
O12 Cu2 1.9888(14) 3_656
C1 C2 1.566(3) .
C3 C4 1.549(3) .
C5 C5 1.566(4) 3_756
C6 C6 1.549(4) 3_656
N1 C9 1.494(3) .
N1 C11 1.496(3) .
N1 C7 1.498(3) .
C7 C8 1.508(3) .
C9 C10 1.504(4) .
C11 C122 1.241(18) .
C11 C121 1.497(7) .
N2 C15 1.496(3) .
N2 C13 1.497(3) .
N2 C17 1.499(3) .
C13 C14 1.514(4) .
C15 C16 1.510(4) .
C17 C182 1.346(8) .
C17 C181 1.412(5) .
